data_7059799
loop_
_publ_author_name
'Jin, Xin-Xin'
'Li, Tian'
'Shi, Dong-Po'
'Luo, Li-Juan'
'Su, Qian-Qian'
'Xiang, Jing'
'Xu, Hai-Bing'
'Leung, Chi-Fai'
'Zeng, Ming-Hua'

_publ_section_title
;
 Luminescent phosphine copper(i) complexes with various functionalized
 bipyridine ligands: synthesis, structures, photophysics and computational
 study
;
_journal_issue 31
_journal_name_full 'New Journal of Chemistry'
_journal_page_first 13393
_journal_page_last 13400
_journal_paper_doi 10.1039/C9NJ05887G
_journal_volume 44
_journal_year 2020
_chemical_formula_sum 'C48 H44 Cl Cu N2 O7 P2'
_chemical_formula_weight 921.78
_space_group_crystal_system triclinic
_space_group_IT_number 2
_space_group_name_Hall '-P 1'
_space_group_name_H-M_alt 'P -1'
_atom_sites_solution_hydrogens mixed
_audit_creation_method SHELXL-2014/7
_audit_update_record
;
2019-07-29 deposited with the CCDC.	2020-07-20 downloaded from the CCDC.
;
_cell_angle_alpha 90.048(7)
_cell_angle_beta 101.514(6)
_cell_angle_gamma 100.446(7)
_cell_formula_units_Z 2
_cell_length_a 11.0935(9)
_cell_length_b 12.6712(12)
_cell_length_c 16.9260(12)
_cell_measurement_reflns_used 2737
_cell_measurement_temperature 293(2)
_cell_measurement_theta_max 62.9710
_cell_measurement_theta_min 3.5360
_cell_volume 2291.0(3)
_computing_structure_refinement 'SHELXL-2014/7 (Sheldrick, 2014)'
_diffrn_ambient_temperature 293(2)
_diffrn_detector_area_resol_mean 8.1281
_diffrn_measured_fraction_theta_full 0.998
_diffrn_measured_fraction_theta_max 0.998
_diffrn_measurement_device_type 'Xcalibur, Eos, Gemini'
_diffrn_radiation_type CuK\a
_diffrn_radiation_wavelength 1.54178
_diffrn_reflns_av_R_equivalents 0.0678
_diffrn_reflns_av_unetI/netI 0.1148
_diffrn_reflns_Laue_measured_fraction_full 0.998
_diffrn_reflns_Laue_measured_fraction_max 0.998
_diffrn_reflns_limit_h_max 13
_diffrn_reflns_limit_h_min -13
_diffrn_reflns_limit_k_max 11
_diffrn_reflns_limit_k_min -15
_diffrn_reflns_limit_l_max 20
_diffrn_reflns_limit_l_min -18
_diffrn_reflns_number 14695
_diffrn_reflns_point_group_measured_fraction_full 0.998
_diffrn_reflns_point_group_measured_fraction_max 0.998
_diffrn_reflns_theta_full 67.246
_diffrn_reflns_theta_max 67.246
_diffrn_reflns_theta_min 2.666
_diffrn_source 'Enhance (Cu) X-ray Source'
_exptl_absorpt_coefficient_mu 2.295
_exptl_absorpt_correction_T_max 1.00000
_exptl_absorpt_correction_T_min 0.82405
_exptl_absorpt_correction_type multi-scan
_exptl_absorpt_process_details sadabs
_exptl_crystal_colour white
_exptl_crystal_density_diffrn 1.336
_exptl_crystal_description block
_exptl_crystal_F_000 956
_exptl_crystal_size_max 0.120
_exptl_crystal_size_mid 0.110
_exptl_crystal_size_min 0.110
_refine_diff_density_max 0.434
_refine_diff_density_min -0.500
_refine_diff_density_rms 0.065
_refine_ls_extinction_method none
_refine_ls_goodness_of_fit_ref 0.992
_refine_ls_hydrogen_treatment constr
_refine_ls_matrix_type full
_refine_ls_number_parameters 552
_refine_ls_number_reflns 8204
_refine_ls_number_restraints 1572
_refine_ls_restrained_S_all 1.029
_refine_ls_R_factor_all 0.1273
_refine_ls_R_factor_gt 0.0686
_refine_ls_shift/su_max 0.028
_refine_ls_shift/su_mean 0.001
_refine_ls_structure_factor_coef Fsqd
_refine_ls_weighting_details 'w=1/[\s^2^(Fo^2^)+(0.0612P)^2^] where P=(Fo^2^+2Fc^2^)/3'
_refine_ls_weighting_scheme calc
_refine_ls_wR_factor_gt 0.1477
_refine_ls_wR_factor_ref 0.1836
_reflns_Friedel_coverage 0.000
_reflns_number_gt 4463
_reflns_number_total 8204
_reflns_threshold_expression 'I > 2\s(I)'
_cod_data_source_file c9nj05887g2.cif
_cod_data_source_block exp_7493
_cod_depositor_comments
;Adding full bibliography for 7059798--7059800.cif.

 Adding full bibliography for 7059798--7059800.cif.
;
_cod_database_code 7059799
_shelx_shelxl_version_number 2014/7
_shelx_space_group_comment
;
The symmetry employed for this shelxl refinement is uniquely defined
by the following loop, which should always be used as a source of
symmetry information in preference to the above space-group names.
They are only intended as comments.
;
_shelx_estimated_absorpt_t_min 0.770
_shelx_estimated_absorpt_t_max 0.786

loop_
_space_group_symop_operation_xyz
'x, y, z'
'-x, -y, -z'

loop_
_atom_site_label
_atom_site_type_symbol
_atom_site_fract_x
_atom_site_fract_y
_atom_site_fract_z
_atom_site_U_iso_or_equiv
_atom_site_adp_type
_atom_site_occupancy
_atom_site_site_symmetry_order
_atom_site_calc_flag
_atom_site_refinement_flags_posn
_atom_site_refinement_flags_adp
_atom_site_refinement_flags_occupancy
_atom_site_disorder_assembly
_atom_site_disorder_group
Cu1 Cu 0.78107(7) 0.16791(6) 0.20341(4) 0.0453(2) Uani 1 1 d . U . . .
N2 N 0.7175(5) 0.0377(4) 0.1196(3) 0.0591(10) Uani 1 1 d . U . . .
N1 N 0.8800(4) 0.2155(4) 0.1123(3) 0.0548(10) Uani 1 1 d . U . . .
O1 O 0.9653(4) 0.3724(3) 0.1769(2) 0.0660(11) Uani 1 1 d . U . . .
H1A H 1.0246 0.4220 0.1778 0.099 Uiso 1 1 d R U . . .
O2 O 0.5949(4) -0.0540(3) 0.1963(3) 0.0730(11) Uani 1 1 d . U . . .
H2B H 0.5982 -0.1113 0.2183 0.109 Uiso 1 1 d R U . . .
O3 O 0.1653(7) 0.5875(6) 0.3146(4) 0.154(2) Uani 1 1 d . U . . .
O4 O 0.0469(5) 0.5866(4) 0.1877(4) 0.122(2) Uani 1 1 d . U . . .
O5 O 0.2170(5) 0.7215(4) 0.2284(4) 0.1278(19) Uani 1 1 d . U . . .
O6 O 0.2450(6) 0.5494(5) 0.2067(4) 0.1350(19) Uani 1 1 d . U . . .
P1 P 0.88309(13) 0.10974(11) 0.31985(8) 0.0457(3) Uani 1 1 d . U . . .
P2 P 0.65919(13) 0.29107(11) 0.21427(8) 0.0445(3) Uani 1 1 d . U . . .
Cl1 Cl 0.17139(18) 0.61122(15) 0.23525(14) 0.0860(6) Uani 1 1 d . U . . .
C1 C 0.9496(5) 0.3125(5) 0.1105(4) 0.0585(12) Uani 1 1 d . U . . .
C2 C 1.0017(6) 0.3469(6) 0.0440(4) 0.0738(15) Uani 1 1 d . U . . .
H2 H 1.0518 0.4144 0.0447 0.089 Uiso 1 1 calc R U . . .
C3 C 0.9766(7) 0.2791(6) -0.0208(4) 0.0877(16) Uani 1 1 d . U . . .
H3 H 1.0083 0.3003 -0.0663 0.105 Uiso 1 1 calc R U . . .
C4 C 0.9038(7) 0.1777(6) -0.0204(4) 0.0852(15) Uani 1 1 d . U . . .
H4 H 0.8883 0.1303 -0.0648 0.102 Uiso 1 1 calc R U . . .
C5 C 0.8541(6) 0.1480(5) 0.0477(4) 0.0682(12) Uani 1 1 d . U . . .
C6 C 0.7708(7) 0.0450(5) 0.0539(4) 0.0709(13) Uani 1 1 d . U . . .
C7 C 0.7523(7) -0.0400(6) -0.0009(4) 0.0891(16) Uani 1 1 d . U . . .
H7 H 0.7932 -0.0345 -0.0441 0.107 Uiso 1 1 calc R U . . .
C8 C 0.6727(7) -0.1325(6) 0.0096(4) 0.0942(18) Uani 1 1 d . U . . .
H8 H 0.6571 -0.1896 -0.0278 0.113 Uiso 1 1 calc R U . . .
C9 C 0.6157(7) -0.1420(6) 0.0747(4) 0.0865(17) Uani 1 1 d . U . . .
H9 H 0.5606 -0.2042 0.0818 0.104 Uiso 1 1 calc R U . . .
C10 C 0.6436(6) -0.0537(5) 0.1304(4) 0.0672(13) Uani 1 1 d . U . . .
C11 C 1.0467(5) 0.1684(5) 0.3616(3) 0.0516(11) Uani 1 1 d . U . . .
C12 C 1.0914(5) 0.2747(5) 0.3506(3) 0.0580(12) Uani 1 1 d . U . . .
H12 H 1.0376 0.3160 0.3218 0.070 Uiso 1 1 calc R U . . .
C13 C 1.2135(6) 0.3214(5) 0.3813(4) 0.0688(15) Uani 1 1 d . U . . .
H13 H 1.2414 0.3937 0.3738 0.083 Uiso 1 1 calc R U . . .
C14 C 1.2947(6) 0.2608(6) 0.4231(4) 0.0692(15) Uani 1 1 d . U . . .
H14 H 1.3778 0.2920 0.4433 0.083 Uiso 1 1 calc R U . . .
C15 C 1.2531(6) 0.1551(5) 0.4348(4) 0.0678(14) Uani 1 1 d . U . . .
H15 H 1.3077 0.1146 0.4637 0.081 Uiso 1 1 calc R U . . .
C16 C 1.1300(5) 0.1080(5) 0.4038(3) 0.0611(12) Uani 1 1 d . U . . .
H16 H 1.1026 0.0355 0.4112 0.073 Uiso 1 1 calc R U . . .
C17 C 0.8886(5) -0.0334(5) 0.3122(3) 0.0544(11) Uani 1 1 d . U . . .
C18 C 0.9303(6) -0.0693(5) 0.2468(4) 0.0641(12) Uani 1 1 d . U . . .
H18 H 0.9512 -0.0211 0.2081 0.077 Uiso 1 1 calc R U . . .
C19 C 0.9413(7) -0.1765(5) 0.2380(4) 0.0776(16) Uani 1 1 d . U . . .
H19 H 0.9712 -0.1995 0.1947 0.093 Uiso 1 1 calc R U . . .
C20 C 0.9074(6) -0.2468(5) 0.2940(4) 0.0772(16) Uani 1 1 d . U . . .
H20 H 0.9128 -0.3187 0.2881 0.093 Uiso 1 1 calc R U . . .
C21 C 0.8659(6) -0.2137(5) 0.3581(4) 0.0726(15) Uani 1 1 d . U . . .
H21 H 0.8439 -0.2627 0.3960 0.087 Uiso 1 1 calc R U . . .
C22 C 0.8563(5) -0.1080(5) 0.3673(4) 0.0617(12) Uani 1 1 d . U . . .
H22 H 0.8274 -0.0863 0.4115 0.074 Uiso 1 1 calc R U . . .
C23 C 0.8034(5) 0.1202(5) 0.4034(3) 0.0528(11) Uani 1 1 d . U . . .
C24 C 0.8613(6) 0.1718(5) 0.4766(4) 0.0650(13) Uani 1 1 d . U . . .
H24 H 0.9466 0.2000 0.4865 0.078 Uiso 1 1 calc R U . . .
C25 C 0.7917(7) 0.1820(6) 0.5362(4) 0.0770(15) Uani 1 1 d . U . . .
H25 H 0.8308 0.2165 0.5856 0.092 Uiso 1 1 calc R U . . .
C26 C 0.6664(7) 0.1410(6) 0.5213(4) 0.0764(15) Uani 1 1 d . U . . .
H26 H 0.6204 0.1475 0.5608 0.092 Uiso 1 1 calc R U . . .
C27 C 0.6082(6) 0.0905(5) 0.4488(4) 0.0731(15) Uani 1 1 d . U . . .
H27 H 0.5228 0.0629 0.4392 0.088 Uiso 1 1 calc R U . . .
C28 C 0.6757(6) 0.0799(5) 0.3892(4) 0.0623(12) Uani 1 1 d . U . . .
H28 H 0.6353 0.0459 0.3398 0.075 Uiso 1 1 calc R U . . .
C29 C 0.4916(5) 0.2500(5) 0.2065(3) 0.0523(11) Uani 1 1 d . U . . .
C30 C 0.4420(5) 0.1436(5) 0.2153(3) 0.0601(12) Uani 1 1 d . U . . .
H30 H 0.4942 0.0932 0.2234 0.072 Uiso 1 1 calc R U . . .
C31 C 0.3130(6) 0.1111(5) 0.2121(4) 0.0684(15) Uani 1 1 d . U . . .
H31 H 0.2808 0.0394 0.2189 0.082 Uiso 1 1 calc R U . . .
C32 C 0.2357(6) 0.1823(6) 0.1994(4) 0.0683(15) Uani 1 1 d . U . . .
H32 H 0.1504 0.1597 0.1968 0.082 Uiso 1 1 calc R U . . .
C33 C 0.2827(6) 0.2884(6) 0.1903(4) 0.0677(14) Uani 1 1 d . U . . .
H33 H 0.2293 0.3379 0.1821 0.081 Uiso 1 1 calc R U . . .
C34 C 0.4097(6) 0.3219(5) 0.1932(3) 0.0609(12) Uani 1 1 d . U . . .
H34 H 0.4405 0.3938 0.1861 0.073 Uiso 1 1 calc R U . . .
C35 C 0.7083(5) 0.3711(4) 0.3093(3) 0.0519(11) Uani 1 1 d . U . . .
C36 C 0.6356(6) 0.3645(5) 0.3665(4) 0.0680(13) Uani 1 1 d . U . . .
H36 H 0.5557 0.3227 0.3557 0.082 Uiso 1 1 calc R U . . .
C37 C 0.6808(7) 0.4203(6) 0.4409(4) 0.0803(15) Uani 1 1 d . U . . .
H37 H 0.6306 0.4160 0.4791 0.096 Uiso 1 1 calc R U . . .
C38 C 0.7992(7) 0.4816(6) 0.4577(4) 0.0792(16) Uani 1 1 d . U . . .
H38 H 0.8292 0.5189 0.5071 0.095 Uiso 1 1 calc R U . . .
C39 C 0.8725(6) 0.4873(5) 0.4016(4) 0.0721(15) Uani 1 1 d . U . . .
H39 H 0.9528 0.5283 0.4129 0.087 Uiso 1 1 calc R U . . .
C40 C 0.8278(6) 0.4324(5) 0.3278(4) 0.0624(12) Uani 1 1 d . U . . .
H40 H 0.8788 0.4368 0.2900 0.075 Uiso 1 1 calc R U . . .
C41 C 0.6661(5) 0.3902(5) 0.1355(3) 0.0545(11) Uani 1 1 d . U . . .
C42 C 0.6918(6) 0.5001(5) 0.1497(4) 0.0659(13) Uani 1 1 d . U . . .
H42 H 0.7049 0.5287 0.2020 0.079 Uiso 1 1 calc R U . . .
C43 C 0.6980(6) 0.5674(6) 0.0856(4) 0.0804(17) Uani 1 1 d . U . . .
H43 H 0.7136 0.6414 0.0950 0.096 Uiso 1 1 calc R U . . .
C44 C 0.6817(6) 0.5267(6) 0.0090(4) 0.0803(17) Uani 1 1 d . U . . .
H44 H 0.6875 0.5731 -0.0332 0.096 Uiso 1 1 calc R U . . .
C45 C 0.6568(6) 0.4186(6) -0.0066(4) 0.0779(16) Uani 1 1 d . U . . .
H45 H 0.6452 0.3914 -0.0592 0.093 Uiso 1 1 calc R U . . .
C46 C 0.6490(5) 0.3492(5) 0.0566(3) 0.0635(12) Uani 1 1 d . U . . .
H46 H 0.6323 0.2753 0.0463 0.076 Uiso 1 1 calc R U . . .
O7 O 0.4729(6) 0.7578(5) 0.2211(4) 0.132(2) Uani 1 1 d . U . . .
H7A H 0.4402 0.7874 0.2521 0.198 Uiso 1 1 calc R U . . .
C47 C 0.5401(9) 0.6834(9) 0.2633(7) 0.135(3) Uani 1 1 d . U . . .
H47A H 0.6272 0.7008 0.2589 0.162 Uiso 1 1 calc R U . . .
H47B H 0.5057 0.6115 0.2403 0.162 Uiso 1 1 calc R U . . .
C48 C 0.5303(10) 0.6882(10) 0.3472(7) 0.171(4) Uani 1 1 d . U . . .
H48A H 0.5521 0.7615 0.3672 0.257 Uiso 1 1 calc R U . . .
H48B H 0.5863 0.6469 0.3781 0.257 Uiso 1 1 calc R U . . .
H48C H 0.4460 0.6593 0.3519 0.257 Uiso 1 1 calc R U . . .

loop_
_atom_site_aniso_label
_atom_site_aniso_U_11
_atom_site_aniso_U_22
_atom_site_aniso_U_33
_atom_site_aniso_U_23
_atom_site_aniso_U_13
_atom_site_aniso_U_12
Cu1 0.0496(5) 0.0448(4) 0.0415(4) 0.0010(3) 0.0103(3) 0.0076(3)
N2 0.069(2) 0.054(2) 0.052(2) -0.0047(18) 0.0100(19) 0.0062(19)
N1 0.063(2) 0.058(2) 0.0461(19) 0.0048(17) 0.0169(17) 0.0116(18)
O1 0.066(2) 0.064(2) 0.062(2) 0.001(2) 0.020(2) -0.009(2)
O2 0.078(3) 0.053(2) 0.085(3) -0.002(2) 0.021(2) -0.001(2)
O3 0.180(6) 0.148(5) 0.124(5) 0.017(4) 0.020(5) 0.015(5)
O4 0.096(4) 0.081(4) 0.160(5) 0.016(3) -0.015(4) -0.011(3)
O5 0.096(4) 0.071(3) 0.207(5) 0.008(4) 0.023(4) -0.002(3)
O6 0.127(4) 0.109(4) 0.184(5) -0.013(4) 0.059(4) 0.030(3)
P1 0.0488(8) 0.0501(8) 0.0419(7) 0.0056(6) 0.0126(6) 0.0151(6)
P2 0.0466(7) 0.0467(8) 0.0407(7) 0.0032(6) 0.0073(6) 0.0112(6)
Cl1 0.0712(11) 0.0638(11) 0.1203(16) -0.0006(11) 0.0219(11) 0.0027(9)
C1 0.060(3) 0.063(3) 0.055(2) 0.006(2) 0.017(2) 0.011(2)
C2 0.081(3) 0.077(3) 0.065(3) 0.013(3) 0.027(3) 0.004(3)
C3 0.103(3) 0.091(3) 0.068(3) 0.004(3) 0.032(3) -0.004(3)
C4 0.105(3) 0.086(3) 0.061(3) -0.008(3) 0.028(3) -0.002(3)
C5 0.081(3) 0.068(2) 0.056(2) -0.003(2) 0.022(2) 0.007(2)
C6 0.088(3) 0.065(3) 0.056(2) -0.010(2) 0.018(2) 0.003(2)
C7 0.111(3) 0.081(3) 0.068(3) -0.015(3) 0.022(3) -0.007(3)
C8 0.113(4) 0.079(3) 0.077(3) -0.021(3) 0.014(3) -0.009(3)
C9 0.103(4) 0.066(3) 0.077(3) -0.013(3) 0.011(3) -0.011(3)
C10 0.078(3) 0.056(3) 0.061(3) -0.006(2) 0.009(2) 0.003(2)
C11 0.052(2) 0.059(2) 0.048(2) 0.003(2) 0.0139(19) 0.017(2)
C12 0.057(2) 0.063(3) 0.056(2) 0.002(2) 0.012(2) 0.017(2)
C13 0.068(3) 0.070(3) 0.066(3) 0.003(3) 0.015(3) 0.003(3)
C14 0.057(3) 0.088(3) 0.060(3) 0.000(3) 0.011(3) 0.006(3)
C15 0.056(3) 0.081(3) 0.066(3) 0.012(3) 0.006(3) 0.019(3)
C16 0.060(2) 0.067(2) 0.058(2) 0.010(2) 0.013(2) 0.012(2)
C17 0.058(2) 0.053(2) 0.055(2) 0.004(2) 0.012(2) 0.0161(19)
C18 0.071(2) 0.061(2) 0.062(2) 0.003(2) 0.015(2) 0.016(2)
C19 0.088(3) 0.071(3) 0.078(3) -0.009(3) 0.016(3) 0.026(3)
C20 0.081(3) 0.057(3) 0.091(4) -0.003(3) 0.005(3) 0.020(3)
C21 0.073(3) 0.060(3) 0.081(3) 0.012(3) 0.009(3) 0.011(3)
C22 0.066(3) 0.059(2) 0.061(2) 0.007(2) 0.012(2) 0.015(2)
C23 0.056(2) 0.060(2) 0.051(2) 0.008(2) 0.0197(19) 0.0208(19)
C24 0.066(3) 0.074(3) 0.061(3) 0.002(2) 0.020(2) 0.020(2)
C25 0.087(3) 0.088(3) 0.061(3) -0.001(3) 0.024(3) 0.018(3)
C26 0.082(3) 0.089(3) 0.070(3) 0.005(3) 0.037(3) 0.022(3)
C27 0.068(3) 0.082(3) 0.074(3) 0.013(3) 0.024(3) 0.017(3)
C28 0.063(2) 0.070(2) 0.057(2) 0.007(2) 0.018(2) 0.014(2)
C29 0.054(2) 0.062(2) 0.043(2) 0.004(2) 0.0143(19) 0.013(2)
C30 0.056(3) 0.064(3) 0.060(3) 0.009(2) 0.012(2) 0.012(2)
C31 0.067(3) 0.071(3) 0.063(3) 0.004(3) 0.013(3) 0.000(3)
C32 0.052(3) 0.089(3) 0.063(3) 0.000(3) 0.016(3) 0.007(3)
C33 0.057(3) 0.082(3) 0.071(3) 0.001(3) 0.016(3) 0.024(3)
C34 0.060(2) 0.065(3) 0.061(2) 0.008(2) 0.013(2) 0.017(2)
C35 0.058(2) 0.054(2) 0.045(2) 0.0034(19) 0.006(2) 0.020(2)
C36 0.073(3) 0.075(3) 0.055(2) -0.004(2) 0.014(2) 0.011(2)
C37 0.090(3) 0.091(3) 0.060(3) -0.009(3) 0.019(3) 0.014(3)
C38 0.089(4) 0.082(3) 0.060(3) -0.017(3) 0.001(3) 0.015(3)
C39 0.072(3) 0.073(3) 0.066(3) -0.006(3) 0.000(3) 0.016(3)
C40 0.064(3) 0.067(3) 0.057(2) -0.003(2) 0.010(2) 0.015(2)
C41 0.055(2) 0.059(2) 0.052(2) 0.010(2) 0.0095(19) 0.018(2)
C42 0.069(3) 0.064(3) 0.062(2) 0.012(2) 0.007(2) 0.012(2)
C43 0.080(3) 0.073(3) 0.081(3) 0.022(3) 0.007(3) 0.009(3)
C44 0.080(3) 0.089(3) 0.068(3) 0.031(3) 0.010(3) 0.008(3)
C45 0.077(3) 0.097(4) 0.056(3) 0.014(3) 0.006(3) 0.016(3)
C46 0.065(2) 0.068(2) 0.055(2) 0.009(2) 0.006(2) 0.012(2)
O7 0.095(4) 0.097(4) 0.197(6) 0.030(4) 0.039(4) -0.007(3)
C47 0.100(6) 0.123(7) 0.183(8) -0.019(7) 0.038(6) 0.014(5)
C48 0.120(7) 0.202(8) 0.177(8) 0.000(8) 0.023(7) -0.004(7)

loop_
_atom_type_symbol
_atom_type_description
_atom_type_scat_dispersion_real
_atom_type_scat_dispersion_imag
_atom_type_scat_source
C C 0.0181 0.0091 'International Tables Vol C Tables 4.2.6.8 and 6.1.1.4'
H H 0.0000 0.0000 'International Tables Vol C Tables 4.2.6.8 and 6.1.1.4'
N N 0.0311 0.0180 'International Tables Vol C Tables 4.2.6.8 and 6.1.1.4'
O O 0.0492 0.0322 'International Tables Vol C Tables 4.2.6.8 and 6.1.1.4'
P P 0.2955 0.4335 'International Tables Vol C Tables 4.2.6.8 and 6.1.1.4'
Cl Cl 0.3639 0.7018 'International Tables Vol C Tables 4.2.6.8 and 6.1.1.4'
Cu Cu -1.9646 0.5888 'International Tables Vol C Tables 4.2.6.8 and 6.1.1.4'

loop_
_geom_angle_atom_site_label_1
_geom_angle_atom_site_label_2
_geom_angle_atom_site_label_3
_geom_angle
_geom_angle_site_symmetry_1
_geom_angle_site_symmetry_3
_geom_angle_publ_flag
N1 Cu1 N2 77.95(19) . . ?
N1 Cu1 P1 119.09(13) . . ?
N2 Cu1 P1 108.86(13) . . ?
N1 Cu1 P2 107.68(13) . . ?
N2 Cu1 P2 120.78(14) . . ?
P1 Cu1 P2 116.96(6) . . ?
C10 N2 C6 118.6(5) . . ?
C10 N2 Cu1 125.7(4) . . ?
C6 N2 Cu1 115.1(4) . . ?
C1 N1 C5 119.8(5) . . ?
C1 N1 Cu1 123.9(4) . . ?
C5 N1 Cu1 115.6(4) . . ?
C23 P1 C11 104.2(3) . . ?
C23 P1 C17 103.9(3) . . ?
C11 P1 C17 102.1(3) . . ?
C23 P1 Cu1 112.36(18) . . ?
C11 P1 Cu1 120.70(18) . . ?
C17 P1 Cu1 111.81(19) . . ?
C29 P2 C35 102.9(3) . . ?
C29 P2 C41 101.9(2) . . ?
C35 P2 C41 104.6(3) . . ?
C29 P2 Cu1 120.7(2) . . ?
C35 P2 Cu1 113.31(17) . . ?
C41 P2 Cu1 111.61(19) . . ?
O6 Cl1 O3 110.1(5) . . ?
O6 Cl1 O5 110.8(4) . . ?
O3 Cl1 O5 111.1(4) . . ?
O6 Cl1 O4 109.1(4) . . ?
O3 Cl1 O4 108.0(4) . . ?
O5 Cl1 O4 107.6(3) . . ?
O1 C1 N1 114.0(5) . . ?
O1 C1 C2 123.3(6) . . ?
N1 C1 C2 122.7(6) . . ?
C3 C2 C1 117.6(6) . . ?
C2 C3 C4 120.7(7) . . ?
C3 C4 C5 119.0(7) . . ?
N1 C5 C4 120.2(6) . . ?
N1 C5 C6 115.7(5) . . ?
C4 C5 C6 124.1(6) . . ?
N2 C6 C7 122.1(6) . . ?
N2 C6 C5 115.2(5) . . ?
C7 C6 C5 122.7(6) . . ?
C8 C7 C6 118.6(7) . . ?
C9 C8 C7 120.7(7) . . ?
C8 C9 C10 117.5(7) . . ?
N2 C10 O2 114.7(5) . . ?
N2 C10 C9 122.3(6) . . ?
O2 C10 C9 122.9(6) . . ?
C12 C11 C16 118.0(6) . . ?
C12 C11 P1 120.0(4) . . ?
C16 C11 P1 122.0(4) . . ?
C11 C12 C13 121.5(6) . . ?
C12 C13 C14 119.8(6) . . ?
C15 C14 C13 120.0(6) . . ?
C14 C15 C16 120.2(6) . . ?
C15 C16 C11 120.4(6) . . ?
C22 C17 C18 117.5(6) . . ?
C22 C17 P1 124.9(5) . . ?
C18 C17 P1 117.6(4) . . ?
C17 C18 C19 121.1(6) . . ?
C20 C19 C18 118.9(7) . . ?
C21 C20 C19 121.0(7) . . ?
C20 C21 C22 120.2(6) . . ?
C21 C22 C17 121.3(6) . . ?
C24 C23 C28 119.1(5) . . ?
C24 C23 P1 123.6(5) . . ?
C28 C23 P1 117.1(5) . . ?
C23 C24 C25 120.2(6) . . ?
C26 C25 C24 119.8(7) . . ?
C25 C26 C27 120.4(6) . . ?
C26 C27 C28 120.5(7) . . ?
C23 C28 C27 120.0(6) . . ?
C30 C29 C34 117.7(6) . . ?
C30 C29 P2 119.7(4) . . ?
C34 C29 P2 122.6(5) . . ?
C29 C30 C31 120.3(6) . . ?
C32 C31 C30 120.8(6) . . ?
C31 C32 C33 119.9(6) . . ?
C32 C33 C34 120.0(6) . . ?
C29 C34 C33 121.2(6) . . ?
C36 C35 C40 118.4(6) . . ?
C36 C35 P2 122.3(5) . . ?
C40 C35 P2 119.0(4) . . ?
C35 C36 C37 120.4(6) . . ?
C38 C37 C36 120.2(7) . . ?
C39 C38 C37 119.6(6) . . ?
C38 C39 C40 120.3(7) . . ?
C39 C40 C35 121.0(6) . . ?
C42 C41 C46 119.1(6) . . ?
C42 C41 P2 124.6(5) . . ?
C46 C41 P2 116.3(5) . . ?
C41 C42 C43 119.5(6) . . ?
C44 C43 C42 120.9(7) . . ?
C45 C44 C43 120.7(7) . . ?
C44 C45 C46 119.6(7) . . ?
C41 C46 C45 120.2(6) . . ?
O7 C47 C48 108.7(9) . . ?

loop_
_geom_bond_atom_site_label_1
_geom_bond_atom_site_label_2
_geom_bond_distance
_geom_bond_site_symmetry_2
_geom_bond_publ_flag
Cu1 N1 2.093(4) . ?
Cu1 N2 2.099(5) . ?
Cu1 P1 2.2635(16) . ?
Cu1 P2 2.2719(15) . ?
N2 C10 1.327(7) . ?
N2 C6 1.355(7) . ?
N1 C1 1.332(7) . ?
N1 C5 1.339(7) . ?
O1 C1 1.321(7) . ?
O2 C10 1.334(7) . ?
O3 Cl1 1.388(7) . ?
O4 Cl1 1.432(5) . ?
O5 Cl1 1.411(5) . ?
O6 Cl1 1.380(6) . ?
P1 C23 1.827(5) . ?
P1 C11 1.829(6) . ?
P1 C17 1.831(6) . ?
P2 C29 1.816(6) . ?
P2 C35 1.833(6) . ?
P2 C41 1.836(5) . ?
C1 C2 1.399(8) . ?
C2 C3 1.345(9) . ?
C3 C4 1.389(9) . ?
C4 C5 1.396(8) . ?
C5 C6 1.474(8) . ?
C6 C7 1.380(8) . ?
C7 C8 1.369(9) . ?
C8 C9 1.370(9) . ?
C9 C10 1.412(8) . ?
C11 C12 1.375(8) . ?
C11 C16 1.394(7) . ?
C12 C13 1.372(8) . ?
C13 C14 1.378(8) . ?
C14 C15 1.363(8) . ?
C15 C16 1.384(8) . ?
C17 C22 1.379(7) . ?
C17 C18 1.388(7) . ?
C18 C19 1.396(8) . ?
C19 C20 1.362(9) . ?
C20 C21 1.354(9) . ?
C21 C22 1.374(8) . ?
C23 C24 1.380(8) . ?
C23 C28 1.388(8) . ?
C24 C25 1.407(8) . ?
C25 C26 1.364(9) . ?
C26 C27 1.366(9) . ?
C27 C28 1.390(8) . ?
C29 C30 1.381(7) . ?
C29 C34 1.388(7) . ?
C30 C31 1.405(8) . ?
C31 C32 1.342(8) . ?
C32 C33 1.372(8) . ?
C33 C34 1.386(8) . ?
C35 C36 1.371(7) . ?
C35 C40 1.386(8) . ?
C36 C37 1.399(8) . ?
C37 C38 1.375(9) . ?
C38 C39 1.361(9) . ?
C39 C40 1.385(8) . ?
C41 C42 1.380(8) . ?
C41 C46 1.396(8) . ?
C42 C43 1.387(8) . ?
C43 C44 1.361(9) . ?
C44 C45 1.361(9) . ?
C45 C46 1.392(8) . ?
O7 C47 1.414(10) . ?
C47 C48 1.448(12) . ?
